data_7016161
loop_
_publ_author_name
'Bai, Sheng-Di'
'Guan, Fei'
'Hu, Min'
'Yuan, Shi-Fang'
'Guo, Jian-Ping'
'Liu, Dian-Sheng'

_publ_section_title
;
 Mononuclear titanium compounds based on the silyl-linked
 bis(amidinate) ligand: synthesis, characterization and ethylene
 polymerization.
;
_journal_issue 30
_journal_name_full 'Dalton transactions (Cambridge, England : 2003)'
_journal_page_first 7686
_journal_page_last 7688
_journal_paper_doi 10.1039/c1dt10365b
_journal_volume 40
_journal_year 2011
_chemical_formula_sum 'C26 H40 N4 Si Ti'
_chemical_formula_weight 484.61
_chemical_name_systematic
;
?
;
_space_group_IT_number 43
_symmetry_cell_setting orthorhombic
_symmetry_space_group_name_Hall 'F 2 -2d'
_symmetry_space_group_name_H-M 'F d d 2'
_atom_sites_solution_hydrogens geom
_atom_sites_solution_primary direct
_atom_sites_solution_secondary difmap
_audit_creation_method SHELXL-97
_cell_angle_alpha 90.00
_cell_angle_beta 90.00
_cell_angle_gamma 90.00
_cell_formula_units_Z 8
_cell_length_a 22.957(15)
_cell_length_b 26.990(18)
_cell_length_c 9.165(6)
_cell_measurement_reflns_used 1594
_cell_measurement_temperature 298(2)
_cell_measurement_theta_max 22.126
_cell_measurement_theta_min 2.330
_cell_volume 5679(6)
_computing_cell_refinement 'SAINT (Bruker, 2000)'
_computing_data_collection 'SMART (Bruker, 2000)'
_computing_data_reduction SAINT
_computing_molecular_graphics 'SHELXTL/PC (Sheldrick, 2008)'
_computing_publication_material 'SHELXL-97 (Sheldrick, 2008)'
_computing_structure_refinement 'SHELXL-97 (Sheldrick, 2008)'
_computing_structure_solution 'SHELXS-97 (Sheldrick, 2008)'
_diffrn_ambient_temperature 298(2)
_diffrn_measured_fraction_theta_full 1.000
_diffrn_measured_fraction_theta_max 1.000
_diffrn_measurement_device_type 'Bruker Smart area-detector diffractometer'
_diffrn_measurement_method '\f and \w scan'
_diffrn_radiation_monochromator graphite
_diffrn_radiation_source 'fine-focus sealed tube'
_diffrn_radiation_type MoK\a
_diffrn_radiation_wavelength 0.71073
_diffrn_reflns_av_R_equivalents 0.0535
_diffrn_reflns_av_sigmaI/netI 0.0847
_diffrn_reflns_limit_h_max 27
_diffrn_reflns_limit_h_min -26
_diffrn_reflns_limit_k_max 31
_diffrn_reflns_limit_k_min -32
_diffrn_reflns_limit_l_max 9
_diffrn_reflns_limit_l_min -10
_diffrn_reflns_number 5702
_diffrn_reflns_theta_full 25.01
_diffrn_reflns_theta_max 25.01
_diffrn_reflns_theta_min 2.33
_diffrn_standards_decay_% 11.44
_exptl_absorpt_coefficient_mu 0.362
_exptl_absorpt_correction_T_max 0.9311
_exptl_absorpt_correction_T_min 0.8991
_exptl_absorpt_correction_type multi-scan
_exptl_absorpt_process_details 'SADABS (Sheldrick, 1996)'
_exptl_crystal_colour Yellow
_exptl_crystal_density_diffrn 1.134
_exptl_crystal_density_method 'not measured'
_exptl_crystal_description Block
_exptl_crystal_F_000 2080
_exptl_crystal_size_max 0.30
_exptl_crystal_size_mid 0.20
_exptl_crystal_size_min 0.20
_refine_diff_density_max 0.556
_refine_diff_density_min -0.420
_refine_diff_density_rms 0.063
_refine_ls_abs_structure_details 'Flack H D (1983), Acta Cryst. A39, 876-881'
_refine_ls_abs_structure_Flack 0.05(6)
_refine_ls_extinction_method none
_refine_ls_goodness_of_fit_ref 1.077
_refine_ls_hydrogen_treatment constr
_refine_ls_matrix_type full
_refine_ls_number_parameters 146
_refine_ls_number_reflns 2300
_refine_ls_number_restraints 7
_refine_ls_restrained_S_all 1.081
_refine_ls_R_factor_all 0.0866
_refine_ls_R_factor_gt 0.0692
_refine_ls_shift/su_max 0.000
_refine_ls_shift/su_mean 0.000
_refine_ls_structure_factor_coef Fsqd
_refine_ls_weighting_details 'calc w=1/[\s^2^(Fo^2^)+(0.0707P)^2^+10.2588P] where P=(Fo^2^+2Fc^2^)/3'
_refine_ls_weighting_scheme calc
_refine_ls_wR_factor_gt 0.1674
_refine_ls_wR_factor_ref 0.1818
_reflns_number_gt 1815
_reflns_number_total 2300
_reflns_threshold_expression >2sigma(I)
_cod_data_source_file c1dt10365b.txt
_cod_data_source_block s466p
_cod_depositor_comments
;
The following automatic conversions were performed:

'_symmetry_cell_setting' value 'Orthorhombic' changed to
'orthorhombic' according to
/home/saulius/struct/CIF-dictionaries/cif_core.dic dictionary named
'cif_core.dic' version 2.4.1 from
2010-06-29.

'_exptl_absorpt_correction_type' value 'Multi-scan'
changed to 'multi-scan' according to
/home/saulius/struct/CIF-dictionaries/cif_core.dic dictionary named
'cif_core.dic' version 2.4.1 from 2010-06-29.

Automatic conversion script
Id: cif_fix_values 1715 2011-07-08 13:25:40Z adriana 
;
_cod_original_sg_symbol_H-M Fdd2
_cod_database_code 7016161

loop_
_symmetry_equiv_pos_as_xyz
'x, y, z'
'-x, -y, z'
'x+1/4, -y+1/4, z+1/4'
'-x+1/4, y+1/4, z+1/4'
'x, y+1/2, z+1/2'
'-x, -y+1/2, z+1/2'
'x+1/4, -y+3/4, z+3/4'
'-x+1/4, y+3/4, z+3/4'
'x+1/2, y, z+1/2'
'-x+1/2, -y, z+1/2'
'x+3/4, -y+1/4, z+3/4'
'-x+3/4, y+1/4, z+3/4'
'x+1/2, y+1/2, z'
'-x+1/2, -y+1/2, z'
'x+3/4, -y+3/4, z+1/4'
'-x+3/4, y+3/4, z+1/4'

loop_
_atom_site_label
_atom_site_type_symbol
_atom_site_fract_x
_atom_site_fract_y
_atom_site_fract_z
_atom_site_U_iso_or_equiv
_atom_site_adp_type
_atom_site_occupancy
_atom_site_symmetry_multiplicity
_atom_site_calc_flag
_atom_site_refinement_flags
_atom_site_disorder_assembly
_atom_site_disorder_group
Ti1 Ti 0.7500 0.2500 0.10186(11) 0.0517(4) Uani 1 2 d S . .
N1 N 0.74847(19) 0.16639(14) 0.0793(5) 0.0553(11) Uani 1 1 d . . .
N2 N 0.7371(2) 0.20796(15) 0.2823(6) 0.0801(9) Uani 1 1 d U . .
Si1 Si 0.7500 0.2500 0.4143(3) 0.0779(8) Uani 1 2 d SU . .
C1 C 0.7520(2) 0.1252(2) -0.0246(8) 0.0606(13) Uani 1 1 d . . .
C2 C 0.7456(4) 0.1490(4) -0.1739(9) 0.111(3) Uani 1 1 d . . .
H2A H 0.7759 0.1731 -0.1875 0.167 Uiso 1 1 calc R . .
H2B H 0.7083 0.1650 -0.1806 0.167 Uiso 1 1 calc R . .
H2C H 0.7486 0.1240 -0.2480 0.167 Uiso 1 1 calc R . .
C3 C 0.8100(3) 0.0996(3) -0.0170(11) 0.106(3) Uani 1 1 d . . .
H3A H 0.8406 0.1236 -0.0287 0.158 Uiso 1 1 calc R . .
H3B H 0.8125 0.0754 -0.0933 0.158 Uiso 1 1 calc R . .
H3C H 0.8140 0.0836 0.0760 0.158 Uiso 1 1 calc R . .
C4 C 0.7034(3) 0.0883(2) -0.0079(10) 0.091(2) Uani 1 1 d . . .
H4A H 0.7062 0.0725 0.0857 0.137 Uiso 1 1 calc R . .
H4B H 0.7063 0.0637 -0.0834 0.137 Uiso 1 1 calc R . .
H4C H 0.6666 0.1050 -0.0155 0.137 Uiso 1 1 calc R . .
C5 C 0.7444(3) 0.16331(17) 0.2201(7) 0.0640(15) Uani 1 1 d . . .
C6 C 0.7450(2) 0.11975(19) 0.3223(6) 0.0556(14) Uani 1 1 d . . .
C7 C 0.7959(3) 0.0983(2) 0.3657(9) 0.087(2) Uani 1 1 d . . .
H7A H 0.8310 0.1085 0.3250 0.105 Uiso 1 1 calc R . .
C8 C 0.7955(4) 0.0608(3) 0.4715(10) 0.105(2) Uani 1 1 d . . .
H8A H 0.8302 0.0470 0.5043 0.126 Uiso 1 1 calc R . .
C9 C 0.7446(4) 0.0450(2) 0.5250(10) 0.104(3) Uani 1 1 d . . .
H9A H 0.7442 0.0190 0.5916 0.125 Uiso 1 1 calc R . .
C10 C 0.6942(4) 0.0658(3) 0.4844(10) 0.105(3) Uani 1 1 d . . .
H10A H 0.6593 0.0549 0.5248 0.126 Uiso 1 1 calc R . .
C11 C 0.6941(3) 0.1037(2) 0.3823(8) 0.085(2) Uani 1 1 d . . .
H11A H 0.6591 0.1182 0.3546 0.102 Uiso 1 1 calc R . .
C12 C 0.8153(4) 0.2396(3) 0.5294(11) 0.134(3) Uani 1 1 d . . .
H12A H 0.8046 0.2415 0.6304 0.202 Uiso 1 1 calc R . .
H12B H 0.8440 0.2645 0.5082 0.202 Uiso 1 1 calc R . .
H12C H 0.8312 0.2074 0.5089 0.202 Uiso 1 1 calc R . .
C13 C 0.8323(2) 0.24782(17) -0.0039(8) 0.0659(15) Uani 1 1 d . . .
H13A H 0.8267 0.2480 -0.1077 0.099 Uiso 1 1 calc R . .
H13B H 0.8526 0.2182 0.0241 0.099 Uiso 1 1 calc R . .
H13C H 0.8547 0.2763 0.0240 0.099 Uiso 1 1 calc R . .

loop_
_atom_site_aniso_label
_atom_site_aniso_U_11
_atom_site_aniso_U_22
_atom_site_aniso_U_33
_atom_site_aniso_U_23
_atom_site_aniso_U_13
_atom_site_aniso_U_12
Ti1 0.0823(8) 0.0393(6) 0.0335(7) 0.000 0.000 0.0048(7)
N1 0.089(3) 0.0398(18) 0.037(3) -0.0025(18) 0.002(2) 0.003(2)
N2 0.155(2) 0.0487(14) 0.0363(15) 0.0010(9) 0.0023(10) 0.0113(14)
Si1 0.152(2) 0.0473(11) 0.0345(12) 0.000 0.000 0.0133(12)
C1 0.073(3) 0.053(3) 0.056(3) -0.018(3) -0.003(3) 0.001(2)
C2 0.197(9) 0.087(5) 0.050(4) -0.020(4) 0.000(5) -0.006(5)
C3 0.094(4) 0.109(5) 0.114(7) -0.046(5) 0.000(5) 0.023(4)
C4 0.100(4) 0.072(4) 0.102(6) -0.032(5) -0.005(4) -0.014(3)
C5 0.095(4) 0.038(2) 0.059(5) -0.002(2) -0.001(3) 0.007(2)
C6 0.077(3) 0.040(3) 0.050(3) -0.003(2) 0.006(3) -0.002(2)
C7 0.095(4) 0.073(4) 0.094(5) 0.026(4) 0.027(4) 0.024(3)
C8 0.135(6) 0.086(5) 0.094(6) 0.016(4) 0.002(5) 0.047(5)
C9 0.189(9) 0.050(4) 0.072(5) 0.011(3) 0.032(7) -0.007(4)
C10 0.125(6) 0.102(5) 0.087(6) 0.012(5) 0.026(5) -0.051(5)
C11 0.081(4) 0.092(5) 0.081(5) 0.022(4) 0.001(4) -0.014(3)
C12 0.146(7) 0.176(8) 0.081(6) 0.038(7) 0.010(6) 0.028(6)
C13 0.064(3) 0.062(3) 0.072(4) 0.003(3) 0.001(3) 0.000(2)

loop_
_atom_type_symbol
_atom_type_description
_atom_type_scat_dispersion_real
_atom_type_scat_dispersion_imag
_atom_type_scat_source
C C 0.0033 0.0016 'International Tables Vol C Tables 4.2.6.8 and 6.1.1.4'
H H 0.0000 0.0000 'International Tables Vol C Tables 4.2.6.8 and 6.1.1.4'
N N 0.0061 0.0033 'International Tables Vol C Tables 4.2.6.8 and 6.1.1.4'
Si Si 0.0817 0.0704 'International Tables Vol C Tables 4.2.6.8 and 6.1.1.4'
Ti Ti 0.2776 0.4457 'International Tables Vol C Tables 4.2.6.8 and 6.1.1.4'

loop_
_geom_angle_atom_site_label_1
_geom_angle_atom_site_label_2
_geom_angle_atom_site_label_3
_geom_angle
_geom_angle_site_symmetry_1
_geom_angle_site_symmetry_3
_geom_angle_publ_flag
N2 Ti1 N2 70.7(3) 14_655 . ?
N2 Ti1 C13 119.2(2) 14_655 14_655 ?
N2 Ti1 C13 104.9(2) . 14_655 ?
N2 Ti1 C13 104.9(2) 14_655 . ?
N2 Ti1 C13 119.2(2) . . ?
C13 Ti1 C13 125.7(4) 14_655 . ?
N2 Ti1 N1 60.97(17) 14_655 14_655 ?
N2 Ti1 N1 129.33(19) . 14_655 ?
C13 Ti1 N1 86.83(17) 14_655 14_655 ?
C13 Ti1 N1 88.41(17) . 14_655 ?
N2 Ti1 N1 129.33(19) 14_655 . ?
N2 Ti1 N1 60.97(17) . . ?
C13 Ti1 N1 88.41(17) 14_655 . ?
C13 Ti1 N1 86.83(17) . . ?
N1 Ti1 N1 169.6(3) 14_655 . ?
N2 Ti1 C5 31.0(2) 14_655 14_655 ?
N2 Ti1 C5 99.92(19) . 14_655 ?
C13 Ti1 C5 102.18(19) 14_655 14_655 ?
C13 Ti1 C5 99.92(19) . 14_655 ?
N1 Ti1 C5 30.12(19) 14_655 14_655 ?
N1 Ti1 C5 160.29(19) . 14_655 ?
N2 Ti1 C5 99.92(19) 14_655 . ?
N2 Ti1 C5 31.0(2) . . ?
C13 Ti1 C5 99.92(19) 14_655 . ?
C13 Ti1 C5 102.18(19) . . ?
N1 Ti1 C5 160.29(19) 14_655 . ?
N1 Ti1 C5 30.12(19) . . ?
C5 Ti1 C5 130.4(3) 14_655 . ?
N2 Ti1 Si1 35.35(14) 14_655 . ?
N2 Ti1 Si1 35.35(14) . . ?
C13 Ti1 Si1 117.16(19) 14_655 . ?
C13 Ti1 Si1 117.16(19) . . ?
N1 Ti1 Si1 95.22(13) 14_655 . ?
N1 Ti1 Si1 95.22(13) . . ?
C5 Ti1 Si1 65.18(14) 14_655 . ?
C5 Ti1 Si1 65.18(14) . . ?
C5 N1 C1 127.0(4) . . ?
C5 N1 Ti1 88.5(3) . . ?
C1 N1 Ti1 144.4(4) . . ?
C5 N2 Si1 152.4(5) . . ?
C5 N2 Ti1 97.9(4) . . ?
Si1 N2 Ti1 100.5(2) . . ?
N2 Si1 N2 88.2(4) 14_655 . ?
N2 Si1 C12 116.7(4) 14_655 14_655 ?
N2 Si1 C12 111.6(3) . 14_655 ?
N2 Si1 C12 111.6(3) 14_655 . ?
N2 Si1 C12 116.7(4) . . ?
C12 Si1 C12 110.7(6) 14_655 . ?
N2 Si1 Ti1 44.11(18) 14_655 . ?
N2 Si1 Ti1 44.11(18) . . ?
C12 Si1 Ti1 124.7(3) 14_655 . ?
C12 Si1 Ti1 124.7(3) . . ?
N1 C1 C3 111.6(5) . . ?
N1 C1 C4 113.3(5) . . ?
C3 C1 C4 110.4(6) . . ?
N1 C1 C2 105.1(5) . . ?
C3 C1 C2 108.8(6) . . ?
C4 C1 C2 107.4(6) . . ?
C1 C2 H2A 109.5 . . ?
C1 C2 H2B 109.5 . . ?
H2A C2 H2B 109.5 . . ?
C1 C2 H2C 109.5 . . ?
H2A C2 H2C 109.5 . . ?
H2B C2 H2C 109.5 . . ?
C1 C3 H3A 109.5 . . ?
C1 C3 H3B 109.5 . . ?
H3A C3 H3B 109.5 . . ?
C1 C3 H3C 109.5 . . ?
H3A C3 H3C 109.5 . . ?
H3B C3 H3C 109.5 . . ?
C1 C4 H4A 109.5 . . ?
C1 C4 H4B 109.5 . . ?
H4A C4 H4B 109.5 . . ?
C1 C4 H4C 109.5 . . ?
H4A C4 H4C 109.5 . . ?
H4B C4 H4C 109.5 . . ?
N1 C5 N2 112.0(5) . . ?
N1 C5 C6 132.0(5) . . ?
N2 C5 C6 116.0(6) . . ?
N1 C5 Ti1 61.3(3) . . ?
N2 C5 Ti1 51.1(3) . . ?
C6 C5 Ti1 165.9(4) . . ?
C7 C6 C11 118.9(6) . . ?
C7 C6 C5 121.5(5) . . ?
C11 C6 C5 119.5(5) . . ?
C6 C7 C8 120.1(6) . . ?
C6 C7 H7A 119.9 . . ?
C8 C7 H7A 119.9 . . ?
C9 C8 C7 119.4(7) . . ?
C9 C8 H8A 120.3 . . ?
C7 C8 H8A 120.3 . . ?
C8 C9 C10 121.2(7) . . ?
C8 C9 H9A 119.4 . . ?
C10 C9 H9A 119.4 . . ?
C9 C10 C11 119.9(7) . . ?
C9 C10 H10A 120.0 . . ?
C11 C10 H10A 120.0 . . ?
C6 C11 C10 120.4(7) . . ?
C6 C11 H11A 119.8 . . ?
C10 C11 H11A 119.8 . . ?
Si1 C12 H12A 109.5 . . ?
Si1 C12 H12B 109.5 . . ?
H12A C12 H12B 109.5 . . ?
Si1 C12 H12C 109.5 . . ?
H12A C12 H12C 109.5 . . ?
H12B C12 H12C 109.5 . . ?
Ti1 C13 H13A 109.5 . . ?
Ti1 C13 H13B 109.5 . . ?
H13A C13 H13B 109.5 . . ?
Ti1 C13 H13C 109.5 . . ?
H13A C13 H13C 109.5 . . ?
H13B C13 H13C 109.5 . . ?

loop_
_geom_bond_atom_site_label_1
_geom_bond_atom_site_label_2
_geom_bond_distance
_geom_bond_site_symmetry_2
_geom_bond_publ_flag
Ti1 N2 2.027(5) 14_655 ?
Ti1 N2 2.027(5) . ?
Ti1 C13 2.124(6) 14_655 ?
Ti1 C13 2.124(6) . ?
Ti1 N1 2.266(4) 14_655 ?
Ti1 N1 2.266(4) . ?
Ti1 C5 2.582(5) 14_655 ?
Ti1 C5 2.582(5) . ?
Ti1 Si1 2.864(3) . ?
N1 C5 1.296(8) . ?
N1 C1 1.465(7) . ?
N2 C5 1.344(7) . ?
N2 Si1 1.685(5) . ?
Si1 N2 1.685(5) 14_655 ?
Si1 C12 1.854(10) 14_655 ?
Si1 C12 1.854(10) . ?
C1 C3 1.501(8) . ?
C1 C4 1.505(8) . ?
C1 C2 1.519(11) . ?
C2 H2A 0.9600 . ?
C2 H2B 0.9600 . ?
C2 H2C 0.9600 . ?
C3 H3A 0.9600 . ?
C3 H3B 0.9600 . ?
C3 H3C 0.9600 . ?
C4 H4A 0.9600 . ?
C4 H4B 0.9600 . ?
C4 H4C 0.9600 . ?
C5 C6 1.503(8) . ?
C6 C7 1.364(8) . ?
C6 C11 1.364(8) . ?
C7 C8 1.402(10) . ?
C7 H7A 0.9300 . ?
C8 C9 1.336(10) . ?
C8 H8A 0.9300 . ?
C9 C10 1.340(10) . ?
C9 H9A 0.9300 . ?
C10 C11 1.386(10) . ?
C10 H10A 0.9300 . ?
C11 H11A 0.9300 . ?
C12 H12A 0.9600 . ?
C12 H12B 0.9600 . ?
C12 H12C 0.9600 . ?
C13 H13A 0.9600 . ?
C13 H13B 0.9600 . ?
C13 H13C 0.9600 . ?

loop_
_geom_torsion_atom_site_label_1
_geom_torsion_atom_site_label_2
_geom_torsion_atom_site_label_3
_geom_torsion_atom_site_label_4
_geom_torsion
_geom_torsion_site_symmetry_1
_geom_torsion_site_symmetry_2
_geom_torsion_site_symmetry_3
_geom_torsion_site_symmetry_4
_geom_torsion_publ_flag
N2 Ti1 N1 C5 14.4(4) 14_655 . . . ?
N2 Ti1 N1 C5 -5.0(3) . . . . ?
C13 Ti1 N1 C5 -113.0(4) 14_655 . . . ?
C13 Ti1 N1 C5 121.1(4) . . . . ?
N1 Ti1 N1 C5 -175.9(3) 14_655 . . . ?
C5 Ti1 N1 C5 10.2(8) 14_655 . . . ?
Si1 Ti1 N1 C5 4.1(3) . . . . ?
N2 Ti1 N1 C1 -163.1(5) 14_655 . . . ?
N2 Ti1 N1 C1 177.6(6) . . . . ?
C13 Ti1 N1 C1 69.5(6) 14_655 . . . ?
C13 Ti1 N1 C1 -56.4(6) . . . . ?
N1 Ti1 N1 C1 6.6(6) 14_655 . . . ?
C5 Ti1 N1 C1 -167.3(5) 14_655 . . . ?
C5 Ti1 N1 C1 -177.4(8) . . . . ?
Si1 Ti1 N1 C1 -173.4(6) . . . . ?
N2 Ti1 N2 C5 -159.4(5) 14_655 . . . ?
C13 Ti1 N2 C5 84.4(4) 14_655 . . . ?
C13 Ti1 N2 C5 -62.7(4) . . . . ?
N1 Ti1 N2 C5 -177.3(3) 14_655 . . . ?
N1 Ti1 N2 C5 4.8(3) . . . . ?
C5 Ti1 N2 C5 -170.0(3) 14_655 . . . ?
Si1 Ti1 N2 C5 -159.4(5) . . . . ?
N2 Ti1 N2 Si1 0.0 14_655 . . . ?
C13 Ti1 N2 Si1 -116.2(2) 14_655 . . . ?
C13 Ti1 N2 Si1 96.7(3) . . . . ?
N1 Ti1 N2 Si1 -17.9(3) 14_655 . . . ?
N1 Ti1 N2 Si1 164.2(3) . . . . ?
C5 Ti1 N2 Si1 -10.6(3) 14_655 . . . ?
C5 Ti1 N2 Si1 159.4(5) . . . . ?
C5 N2 Si1 N2 131.2(11) . . . 14_655 ?
Ti1 N2 Si1 N2 0.000(1) . . . 14_655 ?
C5 N2 Si1 C12 -110.8(10) . . . 14_655 ?
Ti1 N2 Si1 C12 118.1(4) . . . 14_655 ?
C5 N2 Si1 C12 17.8(11) . . . . ?
Ti1 N2 Si1 C12 -113.3(4) . . . . ?
C5 N2 Si1 Ti1 131.2(11) . . . . ?
N2 Ti1 Si1 N2 180.000(1) . . . 14_655 ?
C13 Ti1 Si1 N2 -102.9(3) 14_655 . . 14_655 ?
C13 Ti1 Si1 N2 77.1(3) . . . 14_655 ?
N1 Ti1 Si1 N2 -13.8(3) 14_655 . . 14_655 ?
N1 Ti1 Si1 N2 166.2(3) . . . 14_655 ?
C5 Ti1 Si1 N2 -11.5(3) 14_655 . . 14_655 ?
C5 Ti1 Si1 N2 168.5(3) . . . 14_655 ?
N2 Ti1 Si1 N2 180.000(1) 14_655 . . . ?
C13 Ti1 Si1 N2 77.1(3) 14_655 . . . ?
C13 Ti1 Si1 N2 -102.9(3) . . . . ?
N1 Ti1 Si1 N2 166.2(3) 14_655 . . . ?
N1 Ti1 Si1 N2 -13.8(3) . . . . ?
C5 Ti1 Si1 N2 168.5(3) 14_655 . . . ?
C5 Ti1 Si1 N2 -11.5(3) . . . . ?
N2 Ti1 Si1 C12 94.0(4) 14_655 . . 14_655 ?
N2 Ti1 Si1 C12 -86.0(4) . . . 14_655 ?
C13 Ti1 Si1 C12 -8.9(4) 14_655 . . 14_655 ?
C13 Ti1 Si1 C12 171.1(4) . . . 14_655 ?
N1 Ti1 Si1 C12 80.3(4) 14_655 . . 14_655 ?
N1 Ti1 Si1 C12 -99.7(4) . . . 14_655 ?
C5 Ti1 Si1 C12 82.5(4) 14_655 . . 14_655 ?
C5 Ti1 Si1 C12 -97.5(4) . . . 14_655 ?
N2 Ti1 Si1 C12 -86.0(4) 14_655 . . . ?
N2 Ti1 Si1 C12 94.0(4) . . . . ?
C13 Ti1 Si1 C12 171.1(4) 14_655 . . . ?
C13 Ti1 Si1 C12 -8.9(4) . . . . ?
N1 Ti1 Si1 C12 -99.7(4) 14_655 . . . ?
N1 Ti1 Si1 C12 80.3(4) . . . . ?
C5 Ti1 Si1 C12 -97.5(4) 14_655 . . . ?
C5 Ti1 Si1 C12 82.5(4) . . . . ?
C5 N1 C1 C3 -71.7(8) . . . . ?
Ti1 N1 C1 C3 105.1(7) . . . . ?
C5 N1 C1 C4 53.6(8) . . . . ?
Ti1 N1 C1 C4 -129.6(6) . . . . ?
C5 N1 C1 C2 170.6(5) . . . . ?
Ti1 N1 C1 C2 -12.6(8) . . . . ?
C1 N1 C5 N2 -174.8(5) . . . . ?
Ti1 N1 C5 N2 7.1(5) . . . . ?
C1 N1 C5 C6 3.7(10) . . . . ?
Ti1 N1 C5 C6 -174.5(6) . . . . ?
C1 N1 C5 Ti1 178.1(6) . . . . ?
Si1 N2 C5 N1 -139.7(9) . . . . ?
Ti1 N2 C5 N1 -8.0(6) . . . . ?
Si1 N2 C5 C6 41.6(12) . . . . ?
Ti1 N2 C5 C6 173.3(4) . . . . ?
Si1 N2 C5 Ti1 -131.7(11) . . . . ?
N2 Ti1 C5 N1 -168.8(3) 14_655 . . . ?
N2 Ti1 C5 N1 171.5(6) . . . . ?
C13 Ti1 C5 N1 69.0(4) 14_655 . . . ?
C13 Ti1 C5 N1 -61.0(4) . . . . ?
N1 Ti1 C5 N1 177.80(19) 14_655 . . . ?
C5 Ti1 C5 N1 -175.5(4) 14_655 . . . ?
Si1 Ti1 C5 N1 -175.5(4) . . . . ?
N2 Ti1 C5 N2 19.7(5) 14_655 . . . ?
C13 Ti1 C5 N2 -102.5(4) 14_655 . . . ?
C13 Ti1 C5 N2 127.5(4) . . . . ?
N1 Ti1 C5 N2 6.3(7) 14_655 . . . ?
N1 Ti1 C5 N2 -171.5(6) . . . . ?
C5 Ti1 C5 N2 13.0(3) 14_655 . . . ?
Si1 Ti1 C5 N2 13.0(3) . . . . ?
N2 Ti1 C5 C6 -5.8(17) 14_655 . . . ?
N2 Ti1 C5 C6 -25.5(15) . . . . ?
C13 Ti1 C5 C6 -128.0(17) 14_655 . . . ?
C13 Ti1 C5 C6 102.0(17) . . . . ?
N1 Ti1 C5 C6 -19(2) 14_655 . . . ?
N1 Ti1 C5 C6 163.0(19) . . . . ?
C5 Ti1 C5 C6 -12.5(16) 14_655 . . . ?
Si1 Ti1 C5 C6 -12.5(16) . . . . ?
N1 C5 C6 C7 81.4(9) . . . . ?
N2 C5 C6 C7 -100.2(7) . . . . ?
Ti1 C5 C6 C7 -78.3(18) . . . . ?
N1 C5 C6 C11 -103.9(8) . . . . ?
N2 C5 C6 C11 74.5(7) . . . . ?
Ti1 C5 C6 C11 96.4(17) . . . . ?
C11 C6 C7 C8 -0.7(11) . . . . ?
C5 C6 C7 C8 174.0(7) . . . . ?
C6 C7 C8 C9 2.7(12) . . . . ?
C7 C8 C9 C10 -3.2(14) . . . . ?
C8 C9 C10 C11 1.7(14) . . . . ?
C7 C6 C11 C10 -0.7(11) . . . . ?
C5 C6 C11 C10 -175.5(7) . . . . ?
C9 C10 C11 C6 0.3(12) . . . . ?
